data_2243231
loop_
_publ_author_name
'Danker, Felix'
'N\"ather, Christian'
'Bensch, Wolfgang'

_publ_section_title
;
 Synthesis and crystal structure of
 <i>catena</i>-poly[[bis[(2,2';6',2''-terpyridine)manganese(II)]-\m~4~-pentathiodiantimonato]
 tetrahydrate] showing a 1D MnSbS network
;
_journal_coeditor_code LH5938
_journal_issue 1
_journal_name_full 'Acta Crystallographica Section E'
_journal_page_first 32
_journal_page_last 37
_journal_paper_doi 10.1107/S2056989019016268
_journal_volume 76
_journal_year 2020
_chemical_formula_iupac '[Mn2 Sb2 S5 (C15 H11 N3 )2] , 4H2 O'
_chemical_formula_sum 'C30 H30 Mn2 N6 O4 S5 Sb2'
_chemical_formula_weight 1052.28
_chemical_name_systematic
'<i>catena</i>-Poly[[bis[(2,2';6',2''-terpyridine)manganese(II)]-\m~4~-pentathiodiantimonato] tetrahydrate]'
_space_group_crystal_system triclinic
_space_group_IT_number 2
_space_group_name_Hall '-P 1'
_space_group_name_H-M_alt 'P -1'
_atom_sites_solution_hydrogens mixed
_audit_creation_method SHELXL-2018/3
_cell_angle_alpha 104.293(3)
_cell_angle_beta 101.701(3)
_cell_angle_gamma 112.585(3)
_cell_formula_units_Z 2
_cell_length_a 11.9227(5)
_cell_length_b 12.1592(6)
_cell_length_c 14.9217(7)
_cell_measurement_reflns_used 12925
_cell_measurement_temperature 200(2)
_cell_measurement_theta_max 26.183
_cell_measurement_theta_min 1.493
_cell_volume 1825.27(17)
_computing_cell_refinement
;
X-Area (Stoe & Cie, 2008)
;
_computing_data_collection
;
X-Area (Stoe & Cie, 2008)
;
_computing_data_reduction
;
X-Area (Stoe & Cie, 2008)
;
_computing_molecular_graphics
;
DIAMOND  (Brandenburg, 1999)
;
_computing_publication_material
;
publCIF  (Westrip, 2010)
;
_computing_structure_refinement
;
SHELXL2018 (Sheldrick, 2015)
;
_computing_structure_solution
;
SHELXS97 (Sheldrick, 2008)
;
_diffrn_ambient_temperature 200(2)
_diffrn_measured_fraction_theta_full 0.988
_diffrn_measured_fraction_theta_max 0.988
_diffrn_measurement_device_type 'Stoe IPDS-2'
_diffrn_measurement_method 'Omega scans'
_diffrn_radiation_type MoK\a
_diffrn_radiation_wavelength 0.71073
_diffrn_reflns_av_unetI/netI 0.0274
_diffrn_reflns_limit_h_max 14
_diffrn_reflns_limit_h_min -14
_diffrn_reflns_limit_k_max 14
_diffrn_reflns_limit_k_min -14
_diffrn_reflns_limit_l_max 18
_diffrn_reflns_limit_l_min -9
_diffrn_reflns_number 7084
_diffrn_reflns_theta_full 25.242
_diffrn_reflns_theta_max 26.183
_diffrn_reflns_theta_min 1.493
_exptl_absorpt_coefficient_mu 2.471
_exptl_absorpt_correction_T_max 0.7476
_exptl_absorpt_correction_T_min 0.6242
_exptl_absorpt_correction_type numerical
_exptl_absorpt_process_details
;
(X-Red and X-Shape; Stoe & Cie, 2008)
;
_exptl_crystal_colour red
_exptl_crystal_density_diffrn 1.915
_exptl_crystal_description block
_exptl_crystal_F_000 1032
_exptl_crystal_size_max 0.13
_exptl_crystal_size_mid 0.08
_exptl_crystal_size_min 0.06
_refine_diff_density_max 1.083
_refine_diff_density_min -0.984
_refine_ls_extinction_coef 0.0156(14)
_refine_ls_extinction_expression Fc^*^=kFc[1+0.001xFc^2^\l^3^/sin(2\q)]^-1/4^
_refine_ls_extinction_method
;
SHELXL2018 (Sheldrick, 2015)
;
_refine_ls_goodness_of_fit_ref 1.067
_refine_ls_hydrogen_treatment constr
_refine_ls_matrix_type full
_refine_ls_number_parameters 444
_refine_ls_number_reflns 7084
_refine_ls_number_restraints 0
_refine_ls_restrained_S_all 1.067
_refine_ls_R_factor_all 0.0655
_refine_ls_R_factor_gt 0.0540
_refine_ls_shift/su_max 0.000
_refine_ls_shift/su_mean 0.000
_refine_ls_structure_factor_coef Fsqd
_refine_ls_weighting_details 'w=1/[\s^2^(Fo^2^)+(0.1094P)^2^+7.9201P] where P=(Fo^2^+2Fc^2^)/3'
_refine_ls_weighting_scheme calc
_refine_ls_wR_factor_gt 0.1729
_refine_ls_wR_factor_ref 0.1823
_reflns_number_gt 5834
_reflns_number_total 7084
_reflns_threshold_expression 'I > 2\s(I)'
_cod_data_source_file lh5938sup1.cif
_cod_data_source_block I
_cod_original_cell_volume 1825.27(15)
_cod_database_code 2243231
_shelx_space_group_comment
;
The symmetry employed for this shelxl refinement is uniquely defined
by the following loop, which should always be used as a source of
symmetry information in preference to the above space-group names.
They are only intended as comments.
;

loop_
_space_group_symop_operation_xyz
'x, y, z'
'-x, -y, -z'

loop_
_atom_site_type_symbol
_atom_site_label
_atom_site_fract_x
_atom_site_fract_y
_atom_site_fract_z
_atom_site_U_iso_or_equiv
_atom_site_adp_type
_atom_site_calc_flag
_atom_site_occupancy
Sb Sb1 0.37778(6) 0.39853(6) 0.56716(4) 0.0362(2) Uani d 1
Sb Sb2 0.43666(6) 0.42290(5) 0.83131(4) 0.0347(2) Uani d 1
S S1 0.5789(2) 0.3987(2) 0.63453(17) 0.0391(5) Uani d 1
S S2 0.4300(3) 0.6161(2) 0.64977(18) 0.0409(5) Uani d 1
S S3 0.2644(2) 0.3063(2) 0.67019(19) 0.0410(5) Uani d 1
S S4 0.3019(2) 0.4485(2) 0.9261(2) 0.0460(6) Uani d 1
S S5 0.4355(2) 0.2315(2) 0.84793(19) 0.0428(5) Uani d 1
Mn Mn1 0.62903(13) 0.32502(12) 0.48902(10) 0.0347(3) Uani d 1
N N1 0.8453(8) 0.4535(7) 0.5649(6) 0.0404(17) Uani d 1
N N2 0.7276(8) 0.2017(7) 0.4772(6) 0.0368(16) Uani d 1
N N3 0.4774(7) 0.1195(7) 0.4132(6) 0.0364(16) Uani d 1
C C1 0.8982(10) 0.5779(9) 0.6095(7) 0.043(2) Uani d 1
H H1 0.843905 0.618064 0.606305 0.052 Uiso calc 1
C C2 1.0295(11) 0.6544(10) 0.6615(9) 0.053(3) Uani d 1
H H2 1.063976 0.744043 0.692727 0.064 Uiso calc 1
C C3 1.1084(12) 0.5942(11) 0.6657(10) 0.057(3) Uani d 1
H H3 1.198416 0.642938 0.699585 0.068 Uiso calc 1
C C4 1.0541(10) 0.4624(11) 0.6200(9) 0.052(3) Uani d 1
H H4 1.105988 0.419606 0.623773 0.063 Uiso calc 1
C C5 0.9220(10) 0.3942(9) 0.5685(8) 0.041(2) Uani d 1
C C6 0.8559(9) 0.2540(9) 0.5134(8) 0.041(2) Uani d 1
C C7 0.9208(11) 0.1819(10) 0.4992(10) 0.054(3) Uani d 1
H H7 1.012020 0.220266 0.526538 0.065 Uiso calc 1
C C8 0.8517(12) 0.0550(11) 0.4452(9) 0.057(3) Uani d 1
H H8 0.895377 0.005087 0.432484 0.069 Uiso calc 1
C C9 0.7186(11) -0.0023(10) 0.4085(8) 0.049(2) Uani d 1
H H9 0.669897 -0.091173 0.371658 0.059 Uiso calc 1
C C10 0.6575(9) 0.0760(8) 0.4277(7) 0.0361(19) Uani d 1
C C11 0.5173(10) 0.0297(8) 0.3953(6) 0.0357(18) Uani d 1
C C12 0.4295(11) -0.1001(9) 0.3504(7) 0.044(2) Uani d 1
H H12 0.459932 -0.162278 0.340345 0.052 Uiso calc 1
C C13 0.3003(11) -0.1376(9) 0.3211(7) 0.045(2) Uani d 1
H H13 0.240224 -0.225324 0.289009 0.054 Uiso calc 1
C C14 0.2583(11) -0.0453(10) 0.3390(8) 0.050(2) Uani d 1
H H14 0.169008 -0.068183 0.320257 0.060 Uiso calc 1
C C15 0.3504(10) 0.0818(9) 0.3851(7) 0.043(2) Uani d 1
H H15 0.321825 0.145279 0.397316 0.052 Uiso calc 1
Mn Mn2 0.37319(16) 0.67226(14) 1.01113(11) 0.0413(4) Uani d 1
N N21 0.4598(13) 0.7905(9) 0.9250(7) 0.062(3) Uani d 1
N N22 0.2544(11) 0.7693(9) 0.9747(6) 0.054(2) Uani d 1
N N23 0.2195(9) 0.6283(8) 1.0844(6) 0.0436(18) Uani d 1
C C21 0.5691(16) 0.8057(11) 0.9108(9) 0.069(4) Uani d 1
H H21 0.608757 0.757593 0.931466 0.083 Uiso calc 1
C C22 0.630(2) 0.8900(13) 0.8665(10) 0.090(6) Uani d 1
H H22 0.709957 0.900042 0.858841 0.109 Uiso calc 1
C C23 0.573(3) 0.9559(12) 0.8351(10) 0.105(8) Uani d 1
H H23 0.611734 1.012190 0.803711 0.126 Uiso calc 1
C C24 0.460(2) 0.9413(13) 0.8487(9) 0.091(7) Uani d 1
H H24 0.417808 0.986953 0.826740 0.110 Uiso calc 1
C C25 0.4057(19) 0.8587(11) 0.8951(8) 0.074(5) Uani d 1
C C26 0.2881(17) 0.8444(11) 0.9202(8) 0.070(4) Uani d 1
C C27 0.209(3) 0.9006(17) 0.8945(10) 0.113(9) Uani d 1
H H27 0.228365 0.950793 0.854799 0.135 Uiso calc 1
C C28 0.105(3) 0.8844(19) 0.9258(12) 0.109(8) Uani d 1
H H28 0.054054 0.924278 0.908344 0.131 Uiso calc 1
C C29 0.0757(17) 0.8124(17) 0.9811(11) 0.086(5) Uani d 1
H H29 0.003705 0.800505 1.002708 0.103 Uiso calc 1
C C30 0.1548(13) 0.7546(11) 1.0064(9) 0.057(3) Uani d 1
C C31 0.1317(10) 0.6736(11) 1.0656(8) 0.051(3) Uani d 1
C C32 0.0314(12) 0.6440(12) 1.0990(10) 0.064(3) Uani d 1
H H32 -0.028291 0.676671 1.085717 0.076 Uiso calc 1
C C33 0.0169(11) 0.5651(14) 1.1530(10) 0.070(4) Uani d 1
H H33 -0.054269 0.542127 1.176270 0.085 Uiso calc 1
C C34 0.1030(12) 0.5205(12) 1.1730(9) 0.058(3) Uani d 1
H H34 0.094179 0.466582 1.210361 0.069 Uiso calc 1
C C35 0.2051(11) 0.5563(12) 1.1371(8) 0.051(2) Uani d 1
H H35 0.267249 0.526746 1.151685 0.061 Uiso calc 1
O O1 0.7367(10) 0.7040(9) 0.7526(8) 0.087(3) Uani d 1
H H1A 0.747033 0.638528 0.734270 0.131 Uiso d 1
H H1B 0.658273 0.681508 0.726219 0.131 Uiso d 1
O O2 0.9205(14) 0.8717(13) 0.6860(10) 0.102(4) Uani d 1
H H2A 0.848835 0.842934 0.694566 0.153 Uiso d 1
H H2B 0.981845 0.944124 0.720865 0.153 Uiso d 1
O O3 1.1152(14) 1.1177(13) 0.8230(13) 0.124(5) Uani d 1
H H3A 1.150095 1.194473 0.827743 0.186 Uiso d 1
H H3B 1.178715 1.104813 0.842072 0.186 Uiso d 1
O O4 0.8058(16) 0.7512(19) 0.9728(15) 0.146(7) Uani d 1
H H4A 0.787124 0.738460 0.912575 0.219 Uiso d 1
H H4B 0.777494 0.698331 0.999835 0.219 Uiso d 1

loop_
_atom_site_aniso_label
_atom_site_aniso_U_11
_atom_site_aniso_U_22
_atom_site_aniso_U_33
_atom_site_aniso_U_12
_atom_site_aniso_U_13
_atom_site_aniso_U_23
Sb1 0.0422(4) 0.0341(3) 0.0340(3) 0.0206(3) 0.0104(3) 0.0116(2)
Sb2 0.0375(3) 0.0307(3) 0.0394(3) 0.0173(2) 0.0150(3) 0.0136(2)
S1 0.0417(12) 0.0417(12) 0.0393(12) 0.0262(10) 0.0118(10) 0.0127(10)
S2 0.0495(13) 0.0332(11) 0.0444(12) 0.0229(10) 0.0145(10) 0.0154(9)
S3 0.0427(12) 0.0335(11) 0.0476(13) 0.0167(10) 0.0142(10) 0.0179(10)
S4 0.0438(13) 0.0386(12) 0.0571(15) 0.0202(10) 0.0247(12) 0.0106(11)
S5 0.0453(13) 0.0337(11) 0.0514(13) 0.0215(10) 0.0121(11) 0.0160(10)
Mn1 0.0358(7) 0.0303(7) 0.0394(7) 0.0173(6) 0.0120(6) 0.0116(6)
N1 0.034(4) 0.033(4) 0.048(4) 0.014(3) 0.010(3) 0.012(3)
N2 0.043(4) 0.034(4) 0.046(4) 0.026(3) 0.020(4) 0.016(3)
N3 0.035(4) 0.028(4) 0.039(4) 0.012(3) 0.009(3) 0.008(3)
C1 0.038(5) 0.035(5) 0.047(5) 0.015(4) 0.010(4) 0.005(4)
C2 0.043(6) 0.038(5) 0.062(7) 0.008(4) 0.014(5) 0.011(5)
C3 0.043(6) 0.045(6) 0.068(7) 0.016(5) 0.013(5) 0.007(5)
C4 0.035(5) 0.048(6) 0.064(7) 0.017(5) 0.011(5) 0.013(5)
C5 0.040(5) 0.036(5) 0.054(6) 0.023(4) 0.018(4) 0.014(4)
C6 0.036(5) 0.034(5) 0.054(6) 0.020(4) 0.014(4) 0.009(4)
C7 0.038(5) 0.038(5) 0.080(8) 0.021(4) 0.008(5) 0.012(5)
C8 0.055(7) 0.039(5) 0.066(7) 0.028(5) 0.006(6) 0.003(5)
C9 0.058(6) 0.032(5) 0.058(6) 0.030(5) 0.013(5) 0.006(4)
C10 0.040(5) 0.026(4) 0.044(5) 0.020(4) 0.011(4) 0.009(4)
C11 0.051(5) 0.027(4) 0.032(4) 0.020(4) 0.013(4) 0.011(3)
C12 0.061(6) 0.032(4) 0.037(5) 0.020(4) 0.013(4) 0.014(4)
C13 0.053(6) 0.024(4) 0.043(5) 0.010(4) 0.012(4) 0.005(4)
C14 0.040(5) 0.045(6) 0.052(6) 0.014(4) 0.010(5) 0.008(5)
C15 0.052(6) 0.035(5) 0.042(5) 0.022(4) 0.018(4) 0.009(4)
Mn2 0.0557(9) 0.0386(8) 0.0376(7) 0.0287(7) 0.0152(7) 0.0150(6)
N21 0.106(9) 0.040(5) 0.042(5) 0.031(5) 0.032(5) 0.020(4)
N22 0.070(6) 0.048(5) 0.038(4) 0.038(5) -0.004(4) 0.005(4)
N23 0.050(5) 0.046(4) 0.043(4) 0.032(4) 0.014(4) 0.013(4)
C21 0.110(11) 0.034(5) 0.048(6) 0.017(6) 0.039(7) 0.007(5)
C22 0.142(16) 0.051(7) 0.051(7) 0.011(9) 0.050(9) 0.015(6)
C23 0.21(2) 0.034(6) 0.038(7) 0.022(10) 0.041(11) 0.014(5)
C24 0.19(2) 0.040(6) 0.034(6) 0.042(9) 0.030(9) 0.012(5)
C25 0.145(14) 0.036(6) 0.029(5) 0.038(7) 0.017(7) 0.010(4)
C26 0.127(13) 0.045(6) 0.034(5) 0.049(7) 0.001(7) 0.009(5)
C27 0.23(3) 0.085(11) 0.036(6) 0.113(15) 0.001(10) 0.011(7)
C28 0.19(2) 0.106(13) 0.061(9) 0.122(16) 0.006(11) 0.017(9)
C29 0.091(11) 0.097(11) 0.070(9) 0.073(10) -0.006(8) 0.007(8)
C30 0.065(7) 0.045(6) 0.052(6) 0.038(6) -0.006(5) -0.001(5)
C31 0.040(5) 0.055(6) 0.048(6) 0.032(5) 0.001(4) -0.002(5)
C32 0.040(6) 0.052(6) 0.077(8) 0.020(5) 0.001(6) 0.007(6)
C33 0.032(6) 0.073(8) 0.067(8) 0.012(5) 0.008(5) -0.013(7)
C34 0.057(7) 0.059(7) 0.049(6) 0.022(6) 0.021(5) 0.012(5)
C35 0.044(6) 0.066(7) 0.043(5) 0.027(5) 0.015(4) 0.018(5)
O1 0.068(6) 0.054(5) 0.090(7) 0.022(5) -0.012(5) -0.011(5)
O2 0.109(10) 0.092(8) 0.107(9) 0.055(8) 0.033(8) 0.026(7)
O3 0.096(10) 0.078(8) 0.200(16) 0.028(7) 0.071(10) 0.056(9)
O4 0.109(12) 0.157(16) 0.190(18) 0.066(11) 0.034(12) 0.096(14)

loop_
_atom_type_symbol
_atom_type_description
_atom_type_scat_dispersion_real
_atom_type_scat_dispersion_imag
_atom_type_scat_source
C C 0.0033 0.0016 'International Tables Vol C Tables 4.2.6.8 and 6.1.1.4'
H H 0.0000 0.0000 'International Tables Vol C Tables 4.2.6.8 and 6.1.1.4'
N N 0.0061 0.0033 'International Tables Vol C Tables 4.2.6.8 and 6.1.1.4'
O O 0.0106 0.0060 'International Tables Vol C Tables 4.2.6.8 and 6.1.1.4'
S S 0.1246 0.1234 'International Tables Vol C Tables 4.2.6.8 and 6.1.1.4'
Mn Mn 0.3368 0.7283 'International Tables Vol C Tables 4.2.6.8 and 6.1.1.4'
Sb Sb -0.5866 1.5461 'International Tables Vol C Tables 4.2.6.8 and 6.1.1.4'

loop_
_geom_angle_atom_site_label_1
_geom_angle_atom_site_label_2
_geom_angle_atom_site_label_3
_geom_angle_site_symmetry_1
_geom_angle_site_symmetry_3
_geom_angle
_geom_angle_publ_flag
S2 Sb1 S1 . . 100.84(9) y
S2 Sb1 S3 . . 97.77(8) y
S1 Sb1 S3 . . 98.41(8) y
S5 Sb2 S4 . . 99.08(9) y
S5 Sb2 S3 . . 93.00(8) y
S4 Sb2 S3 . . 96.64(9) y
Sb1 S1 Mn1 . . 102.22(9) y
Sb1 S2 Mn1 . 2_666 100.17(10) y
Sb1 S3 Sb2 . . 100.47(9) y
Sb2 S4 Mn2 . . 109.95(10) y
Sb2 S5 Mn2 . 2_667 98.38(10) y
N2 Mn1 N3 . . 71.6(3) y
N2 Mn1 N1 . . 71.9(3) y
N3 Mn1 N1 . . 143.5(3) y
N2 Mn1 S2 . 2_666 118.1(2) y
N3 Mn1 S2 . 2_666 93.7(2) y
N1 Mn1 S2 . 2_666 105.6(2) y
N2 Mn1 S1 . . 122.2(2) y
N3 Mn1 S1 . . 103.9(2) y
N1 Mn1 S1 . . 93.1(2) y
S2 Mn1 S1 2_666 . 119.71(10) y
C1 N1 C5 . . 118.9(9) ?
C1 N1 Mn1 . . 124.3(7) ?
C5 N1 Mn1 . . 116.7(6) ?
C6 N2 C10 . . 120.5(8) ?
C6 N2 Mn1 . . 120.2(6) ?
C10 N2 Mn1 . . 119.2(6) ?
C15 N3 C11 . . 118.1(8) ?
C15 N3 Mn1 . . 124.1(6) ?
C11 N3 Mn1 . . 117.8(6) ?
N1 C1 C2 . . 123.8(10) ?
N1 C1 H1 . . 118.1 ?
C2 C1 H1 . . 118.1 ?
C3 C2 C1 . . 117.6(10) ?
C3 C2 H2 . . 121.2 ?
C1 C2 H2 . . 121.2 ?
C4 C3 C2 . . 119.6(11) ?
C4 C3 H3 . . 120.2 ?
C2 C3 H3 . . 120.2 ?
C3 C4 C5 . . 118.7(11) ?
C3 C4 H4 . . 120.7 ?
C5 C4 H4 . . 120.7 ?
N1 C5 C4 . . 121.5(9) ?
N1 C5 C6 . . 115.7(9) ?
C4 C5 C6 . . 122.9(9) ?
N2 C6 C7 . . 121.7(9) ?
N2 C6 C5 . . 115.1(8) ?
C7 C6 C5 . . 123.2(9) ?
C8 C7 C6 . . 118.7(10) ?
C8 C7 H7 . . 120.7 ?
C6 C7 H7 . . 120.7 ?
C7 C8 C9 . . 120.9(10) ?
C7 C8 H8 . . 119.5 ?
C9 C8 H8 . . 119.5 ?
C8 C9 C10 . . 117.7(9) ?
C8 C9 H9 . . 121.2 ?
C10 C9 H9 . . 121.2 ?
N2 C10 C9 . . 120.4(9) ?
N2 C10 C11 . . 115.1(8) ?
C9 C10 C11 . . 124.4(9) ?
N3 C11 C12 . . 121.3(10) ?
N3 C11 C10 . . 115.9(8) ?
C12 C11 C10 . . 122.8(9) ?
C13 C12 C11 . . 120.2(10) ?
C13 C12 H12 . . 119.9 ?
C11 C12 H12 . . 119.9 ?
C12 C13 C14 . . 118.8(9) ?
C12 C13 H13 . . 120.6 ?
C14 C13 H13 . . 120.6 ?
C13 C14 C15 . . 118.2(10) ?
C13 C14 H14 . . 120.9 ?
C15 C14 H14 . . 120.9 ?
N3 C15 C14 . . 123.4(10) ?
N3 C15 H15 . . 118.3 ?
C14 C15 H15 . . 118.3 ?
N22 Mn2 N21 . . 72.0(4) ?
N22 Mn2 N23 . . 71.3(4) ?
N21 Mn2 N23 . . 143.0(4) ?
N22 Mn2 S5 . 2_667 123.9(3) ?
N21 Mn2 S5 . 2_667 96.5(3) ?
N23 Mn2 S5 . 2_667 100.3(2) ?
N22 Mn2 S4 . . 122.1(3) ?
N21 Mn2 S4 . . 111.3(3) ?
N23 Mn2 S4 . . 91.9(2) ?
S5 Mn2 S4 2_667 . 113.34(10) ?
C21 N21 C25 . . 117.5(12) ?
C21 N21 Mn2 . . 122.8(9) ?
C25 N21 Mn2 . . 119.3(11) ?
C30 N22 C26 . . 121.8(11) ?
C30 N22 Mn2 . . 120.2(8) ?
C26 N22 Mn2 . . 118.0(10) ?
C35 N23 C31 . . 118.4(10) ?
C35 N23 Mn2 . . 124.1(7) ?
C31 N23 Mn2 . . 117.3(7) ?
N21 C21 C22 . . 122.8(16) ?
N21 C21 H21 . . 118.6 ?
C22 C21 H21 . . 118.6 ?
C23 C22 C21 . . 119(2) ?
C23 C22 H22 . . 120.5 ?
C21 C22 H22 . . 120.5 ?
C22 C23 C24 . . 119.1(14) ?
C22 C23 H23 . . 120.5 ?
C24 C23 H23 . . 120.5 ?
C23 C24 C25 . . 119.3(17) ?
C23 C24 H24 . . 120.4 ?
C25 C24 H24 . . 120.4 ?
N21 C25 C24 . . 122.3(18) ?
N21 C25 C26 . . 114.6(11) ?
C24 C25 C26 . . 123.1(15) ?
N22 C26 C27 . . 117.3(18) ?
N22 C26 C25 . . 116.1(11) ?
C27 C26 C25 . . 126.6(15) ?
C28 C27 C26 . . 121.2(17) ?
C28 C27 H27 . . 119.4 ?
C26 C27 H27 . . 119.4 ?
C29 C28 C27 . . 120.4(15) ?
C29 C28 H28 . . 119.8 ?
C27 C28 H28 . . 119.8 ?
C28 C29 C30 . . 118.4(18) ?
C28 C29 H29 . . 120.8 ?
C30 C29 H29 . . 120.8 ?
N22 C30 C29 . . 120.8(14) ?
N22 C30 C31 . . 115.7(9) ?
C29 C30 C31 . . 123.4(14) ?
C32 C31 N23 . . 121.6(12) ?
C32 C31 C30 . . 123.1(11) ?
N23 C31 C30 . . 115.3(10) ?
C31 C32 C33 . . 118.7(12) ?
C31 C32 H32 . . 120.6 ?
C33 C32 H32 . . 120.6 ?
C34 C33 C32 . . 120.5(12) ?
C34 C33 H33 . . 119.8 ?
C32 C33 H33 . . 119.8 ?
C33 C34 C35 . . 117.7(13) ?
C33 C34 H34 . . 121.2 ?
C35 C34 H34 . . 121.2 ?
N23 C35 C34 . . 123.1(12) ?
N23 C35 H35 . . 118.5 ?
C34 C35 H35 . . 118.5 ?
H1A O1 H1B . . 106.5 ?
H2A O2 H2B . . 123.6 ?
H3A O3 H3B . . 102.7 ?
H4A O4 H4B . . 127.9 ?

loop_
_geom_bond_atom_site_label_1
_geom_bond_atom_site_label_2
_geom_bond_site_symmetry_2
_geom_bond_distance
_geom_bond_publ_flag
Sb1 S2 . 2.391(2) y
Sb1 S1 . 2.404(2) y
Sb1 S3 . 2.445(2) y
Sb2 S5 . 2.396(2) y
Sb2 S4 . 2.402(2) y
Sb2 S3 . 2.467(3) y
S1 Mn1 . 2.419(3) y
S2 Mn1 2_666 2.414(3) y
S4 Mn2 . 2.411(3) y
S5 Mn2 2_667 2.405(3) y
Mn1 N2 . 2.228(7) y
Mn1 N3 . 2.258(7) y
Mn1 N1 . 2.285(8) y
N1 C1 . 1.315(13) ?
N1 C5 . 1.366(13) ?
N2 C6 . 1.336(13) ?
N2 C10 . 1.339(12) ?
N3 C15 . 1.339(13) ?
N3 C11 . 1.341(12) ?
C1 C2 . 1.397(15) ?
C1 H1 . 0.9500 ?
C2 C3 . 1.396(17) ?
C2 H2 . 0.9500 ?
C3 C4 . 1.393(16) ?
C3 H3 . 0.9500 ?
C4 C5 . 1.397(15) ?
C4 H4 . 0.9500 ?
C5 C6 . 1.488(13) ?
C6 C7 . 1.382(14) ?
C7 C8 . 1.360(15) ?
C7 H7 . 0.9500 ?
C8 C9 . 1.383(17) ?
C8 H8 . 0.9500 ?
C9 C10 . 1.415(13) ?
C9 H9 . 0.9500 ?
C10 C11 . 1.469(14) ?
C11 C12 . 1.400(13) ?
C12 C13 . 1.364(16) ?
C12 H12 . 0.9500 ?
C13 C14 . 1.385(16) ?
C13 H13 . 0.9500 ?
C14 C15 . 1.390(14) ?
C14 H14 . 0.9500 ?
C15 H15 . 0.9500 ?
Mn2 N22 . 2.233(9) ?
Mn2 N21 . 2.257(9) ?
Mn2 N23 . 2.278(9) ?
N21 C21 . 1.31(2) ?
N21 C25 . 1.334(18) ?
N22 C30 . 1.331(17) ?
N22 C26 . 1.368(17) ?
N23 C35 . 1.301(14) ?
N23 C31 . 1.371(13) ?
C21 C22 . 1.405(17) ?
C21 H21 . 0.9500 ?
C22 C23 . 1.34(3) ?
C22 H22 . 0.9500 ?
C23 C24 . 1.36(3) ?
C23 H23 . 0.9500 ?
C24 C25 . 1.39(2) ?
C24 H24 . 0.9500 ?
C25 C26 . 1.48(2) ?
C26 C27 . 1.40(2) ?
C27 C28 . 1.37(3) ?
C27 H27 . 0.9500 ?
C28 C29 . 1.34(3) ?
C28 H28 . 0.9500 ?
C29 C30 . 1.422(17) ?
C29 H29 . 0.9500 ?
C30 C31 . 1.465(18) ?
C31 C32 . 1.344(18) ?
C32 C33 . 1.38(2) ?
C32 H32 . 0.9500 ?
C33 C34 . 1.35(2) ?
C33 H33 . 0.9500 ?
C34 C35 . 1.390(16) ?
C34 H34 . 0.9500 ?
C35 H35 . 0.9500 ?
O1 H1A . 0.8400 ?
O1 H1B . 0.8401 ?
O2 H2A . 0.8400 ?
O2 H2B . 0.8400 ?
O3 H3A . 0.8400 ?
O3 H3B . 0.8400 ?
O4 H4A . 0.8399 ?
O4 H4B . 0.8401 ?

loop_
_geom_hbond_atom_site_label_D
_geom_hbond_atom_site_label_H
_geom_hbond_atom_site_label_A
_geom_hbond_site_symmetry_A
_geom_hbond_distance_DH
_geom_hbond_distance_HA
_geom_hbond_distance_DA
_geom_hbond_angle_DHA
_geom_hbond_publ_flag
O1 H1A S1 . 0.84 2.63 3.239(10) 130.9 yes
O1 H1B S2 . 0.84 2.44 3.283(11) 179.9 yes
O2 H2A O1 . 0.84 2.20 2.897(19) 140.2 yes
O2 H2B O3 . 0.84 2.04 2.87(2) 170.1 yes
O3 H3A S4 1_665 0.84 2.71 3.490(14) 154.4 yes
O3 H3B S5 1_665 0.84 2.82 3.427(14) 130.6 yes
O4 H4A O1 . 0.84 2.23 3.07(2) 179.8 yes
O4 H4B S4 2_667 0.84 2.33 3.165(17) 179.7 yes
C4 H4 S3 1_655 0.95 2.81 3.747(12) 169.9 yes
C7 H7 S3 1_655 0.95 2.93 3.831(12) 158.1 yes
C9 H9 S3 2_656 0.95 2.97 3.690(10) 133.7 yes
C9 H9 S5 2_656 0.95 3.02 3.706(11) 129.8 yes
C12 H12 S1 2_656 0.95 2.86 3.657(10) 141.8 yes
C21 H21 O4 . 0.95 2.34 3.15(2) 143.1 yes
C24 H24 S5 1_565 0.95 2.83 3.652(15) 145.3 yes
C29 H29 O4 1_455 0.95 2.12 2.98(3) 150.4 yes
C32 H32 S4 2_567 0.95 2.97 3.599(13) 125.1 yes

_cod_database_fobs_code 2243231
